data_1548716
loop_
_publ_author_name
'Michael W. Giuliano'
'Chung-Yon Lin'
'David K. Romney'
'Scott J. Miller'
'Eric V. Anslyn'

_publ_section_title
;
 A Synergistic Combinatorial and Chiroptical Study of Peptide Catalysts
 for Asymmetric Baeyer-Villiger Oxidation
;
_journal_name_full 'Advanced Synthesis & Catalysis'
_journal_page_first 2301
_journal_page_last 2309
_journal_paper_doi 10.1002/adsc.201500230
_journal_volume 357
_journal_year 2015
_chemical_formula_sum 'C18 H18 O'
_chemical_formula_weight 250.32
_space_group_IT_number 15
_symmetry_cell_setting monoclinic
_symmetry_Int_Tables_number 15
_symmetry_space_group_name_Hall '-I 2ya'
_symmetry_space_group_name_H-M 'I 1 2/a 1'
_cell_angle_alpha 90.
_cell_angle_beta 100.988(8)
_cell_angle_gamma 90.
_cell_formula_units_Z 8
_cell_length_a 18.2502(13)
_cell_length_b 5.87030(10)
_cell_length_c 25.807(3)
_cell_volume 2714.1(4)
_diffrn_ambient_temperature 93
_diffrn_radiation_probe x-ray
_diffrn_radiation_type CuK\a
_diffrn_radiation_wavelength 1.54187
_exptl_absorpt_coefficient_mu 0.570
_exptl_crystal_density_diffrn 1.225
_exptl_crystal_F_000 1072
_refine_ls_goodness_of_fit_ref 1.099
_refine_ls_number_parameters 172
_refine_ls_number_reflns 2184
_refine_ls_R_factor_all 0.0630
_refine_ls_R_factor_gt 0.0586
_refine_ls_wR_factor_gt 0.1627
_refine_ls_wR_factor_ref 0.1721
_cod_data_source_file Adv-Synth-Catal-2015-357-2301-2309.cif
_cod_data_source_block 007-14042
_cod_depositor_comments 'Some atomic coordinates corrected'
_cod_original_cell_volume 2714.1(3)
_cod_original_sg_symbol_H-M 'I 2/a'
_cod_database_code 1548716

loop_
_space_group_symop_id
_space_group_symop_operation_xyz
1 x,y,z
2 1/2-x,y,-z
3 -x,-y,-z
4 1/2+x,-y,z
5 1/2+x,1/2+y,1/2+z
6 -x,1/2+y,1/2-z
7 1/2-x,1/2-y,1/2-z
8 x,1/2-y,1/2+z

loop_
_atom_site_aniso_label
_atom_site_aniso_U_11
_atom_site_aniso_U_22
_atom_site_aniso_U_33
_atom_site_aniso_U_23
_atom_site_aniso_U_13
_atom_site_aniso_U_12
C1 0.0400(10) 0.0430(10) 0.0370(10) 0.0020(10) 0.0060(10) 0.0070(10)
C2 0.0440(10) 0.0400(10) 0.0370(10) -0.0010(10) 0.0060(10) 0.0010(10)
C3 0.0460(10) 0.0490(10) 0.0380(10) 0.0020(10) 0.0060(10) 0.0110(10)
C4 0.0440(10) 0.0470(10) 0.0390(10) 0.0000(10) 0.0060(10) 0.0120(10)
C5 0.0510(10) 0.0560(10) 0.0410(10) 0.0050(10) 0.0150(10) 0.0160(10)
C6 0.0480(10) 0.0440(10) 0.0370(10) 0.0010(10) 0.0080(10) 0.0030(10)
C7 0.0440(10) 0.0430(10) 0.0350(10) -0.0010(10) 0.0030(10) 0.0120(10)
C8 0.0520(10) 0.0440(10) 0.0430(10) 0.0010(10) 0.0000(10) 0.0060(10)
C9 0.077(2) 0.0470(10) 0.0500(10) -0.0140(10) -0.0110(10) 0.0210(10)
C10 0.067(2) 0.082(2) 0.0410(10) -0.0080(10) 0.0110(10) 0.0300(10)
C11 0.0510(10) 0.089(2) 0.0420(10) 0.0030(10) 0.0120(10) 0.0040(10)
C12 0.0510(10) 0.0540(10) 0.0390(10) 0.0010(10) 0.0020(10) 0.0000(10)
C13 0.0480(10) 0.0420(10) 0.0380(10) 0.0030(10) 0.0160(10) 0.0100(10)
C14 0.0440(10) 0.0510(10) 0.0380(10) -0.0080(10) 0.0060(10) 0.050(10)
C15 0.0480(10) 0.0370(10) 0.0480(10) 0.0000(10) 0.0170(10) -0.0010(10)
C16 0.0470(10) 0.0410(10) 0.0350(10) 0.0050(10) 0.0100(10) 0.0040(10)
C17 0.0440(10) 0.0420(10) 0.0410(10) 0.0000(10) 0.0100(10) 0.0010(10)
C18 0.0470(10) 0.0380(10) 0.0420(10) 0.0040(10) 0.0150(10) 0.0040(10)

loop_
_atom_site_label
_atom_site_type_symbol
_atom_site_thermal_displace_type
_atom_site_fract_x
_atom_site_fract_y
_atom_site_fract_z
_atom_site_occupancy
_atom_site_U_iso_or_equiv
_atom_site_calc_flag
_atom_site_refinement_flags
_atom_site_disorder_assembly
_atom_site_disorder_group
O1 O Uiso 0.40110(10) 0.4534(3) 0.13620(10) 1.000 0.0520(10) . . . .
C1 C Uani 0.37580(10) 0.6406(3) 0.13690(10) 1.000 0.0402(6) . . . .
C2 C Uani 0.35770(10) 0.7939(3) 0.08800(10) 1.000 0.0406(6) . . . .
C3 C Uani 0.27470(10) 0.8610(4) 0.08040(10) 1.000 0.0446(6) . . . .
C4 C Uani 0.25390(10) 0.9668(4) 0.12940(10) 1.000 0.0436(6) . . . .
C5 C Uani 0.27700(10) 0.8152(4) 0.17760(10) 1.000 0.0485(6) . . . .
C6 C Uani 0.36070(10) 0.7561(4) 0.18700(10) 1.000 0.0430(6) . . . .
C7 C Uani 0.37580(10) 0.6916(3) 0.03820(10) 1.000 0.0413(6) . . . .
C8 C Uani 0.35190(10) 0.4767(4) 0.01910(10) 1.000 0.0475(6) . . . .
C9 C Uani 0.3672(2) 0.4016(4) -0.02900(10) 1.000 0.0611(8) . . . .
C10 C Uani 0.40540(10) 0.5398(5) -0.05810(10) 1.000 0.0632(10) . . . .
C11 C Uani 0.42860(10) 0.7494(5) -0.03940(10) 1.000 0.0603(8) . . . .
C12 C Uani 0.41480(10) 0.8241(4) 0.00830(10) 1.000 0.0489(6) . . . .
C13 C Uani 0.38680(10) 0.6169(3) 0.23660(10) 1.000 0.0416(6) . . . .
C14 C Uani 0.35580(10) 0.4064(4) 0.24550(10) 1.000 0.0446(6) . . . .
C15 C Uani 0.38140(10) 0.2843(3) 0.29180(10) 1.000 0.0433(6) . . . .
C16 C Uani 0.43810(10) 0.3749(3) 0.32970(10) 1.000 0.0407(6) . . . .
C17 C Uani 0.46830(10) 0.5842(3) 0.32120(10) 1.000 0.0421(6) . . . .
C18 C Uani 0.44330(10) 0.7029(3) 0.27500(10) 1.000 0.0415(6) . . . .
H2 H Uiso 0.38780 0.93630 0.09580 1.000 0.0490 . . . .
H3A H Uiso 0.26310 0.97080 0.05080 1.000 0.0540 . . . .
H3B H Uiso 0.24370 0.72370 0.07050 1.000 0.0540 . . . .
H4A H Uiso 0.19930 0.99180 0.12320 1.000 0.0520 . . . .
H4B H Uiso 0.27870 1.11690 0.13610 1.000 0.0520 . . . .
H5A H Uiso 0.24750 0.67280 0.17270 1.000 0.0580 . . . .
H5B H Uiso 0.26580 0.89410 0.20910 1.000 0.0580 . . . .
H6 H Uiso 0.38900 0.90280 0.19120 1.000 0.0520 . . . .
H8 H Uiso 0.32520 0.38150 0.03880 1.000 0.0570 . . . .
H9 H Uiso 0.35130 0.25450 -0.04180 1.000 0.0730 . . . .
H10 H Uiso 0.41550 0.48860 -0.09100 1.000 0.0760 . . . .
H11 H Uiso 0.45450 0.84520 -0.05950 1.000 0.0730 . . . .
H12 H Uiso 0.43250 0.96970 0.02110 1.000 0.0580 . . . .
H14 H Uiso 0.31670 0.34520 0.21960 1.000 0.0530 . . . .
H15 H Uiso 0.36020 0.14070 0.29740 1.000 0.0520 . . . .
H16 H Uiso 0.45610 0.29320 0.36130 1.000 0.0490 . . . .
H17 H Uiso 0.50660 0.64720 0.34740 1.000 0.0500 . . . .
H18 H Uiso 0.46530 0.84540 0.26950 1.000 0.0500 . . . .

loop_
_geom_angle_atom_site_label_1
_geom_angle_atom_site_label_2
_geom_angle_atom_site_label_3
_geom_angle
_geom_angle_site_symmetry_1
_geom_angle_site_symmetry_2
_geom_angle_site_symmetry_3
_geom_angle_publ_flag
O1 C1 C2 123.4(2) . . . yes
O1 C1 C6 123.6(2) . . . yes
C2 C1 C6 112.95(16) . . . no
C1 C2 C3 107.88(17) . . . no
C1 C2 C7 114.76(16) . . . no
C3 C2 C7 111.24(19) . . . no
C2 C3 C4 113.19(19) . . . no
C3 C4 C5 111.51(19) . . . no
C4 C5 C6 111.86(18) . . . no
C1 C6 C5 107.43(19) . . . no
C1 C6 C13 113.33(18) . . . no
C5 C6 C13 113.38(18) . . . no
C2 C7 C8 123.79(19) . . . no
C2 C7 C12 118.02(18) . . . no
C8 C7 C12 118.1(2) . . . no
C7 C8 C9 119.9(2) . . . no
C8 C9 C10 120.4(2) . . . no
C9 C10 C11 119.6(2) . . . no
C10 C11 C12 120.6(2) . . . no
C7 C12 C11 121.4(2) . . . no
C6 C13 C14 122.9(2) . . . no
C6 C13 C18 118.66(17) . . . no
C14 C13 C18 118.4(2) . . . no
C13 C14 C15 121.0(2) . . . no
C14 C15 C16 119.33(18) . . . no
C15 C16 C17 119.7(2) . . . no
C16 C17 C18 120.6(2) . . . no
C13 C18 C17 120.87(17) . . . no
C1 C2 H2 108.00 . . . no
C3 C2 H2 108.00 . . . no
C7 C2 H2 108.00 . . . no
C2 C3 H3A 109.00 . . . no
C2 C3 H3B 109.00 . . . no
C4 C3 H3A 109.00 . . . no
C4 C3 H3B 109.00 . . . no
H3A C3 H3B 108.00 . . . no
C3 C4 H4A 109.00 . . . no
C3 C4 H4B 109.00 . . . no
C5 C4 H4A 109.00 . . . no
C5 C4 H4B 109.00 . . . no
H4A C4 H4B 108.00 . . . no
C4 C5 H5A 109.00 . . . no
C4 C5 H5B 109.00 . . . no
C6 C5 H5A 109.00 . . . no
C6 C5 H5B 109.00 . . . no
H5A C5 H5B 108.00 . . . no
C1 C6 H6 108.00 . . . no
C5 C6 H6 107.00 . . . no
C13 C6 H6 107.00 . . . no
C7 C8 H8 120.00 . . . no
C9 C8 H8 120.00 . . . no
C8 C9 H9 120.00 . . . no
C10 C9 H9 120.00 . . . no
C9 C10 H10 120.00 . . . no
C11 C10 H10 120.00 . . . no
C10 C11 H11 120.00 . . . no
C12 C11 H11 120.00 . . . no
C7 C12 H12 119.00 . . . no
C11 C12 H12 119.00 . . . no
C13 C14 H14 119.00 . . . no
C15 C14 H14 119.00 . . . no
C14 C15 H15 120.00 . . . no
C16 C15 H15 120.00 . . . no
C15 C16 H16 120.00 . . . no
C17 C16 H16 120.00 . . . no
C16 C17 H17 120.00 . . . no
C18 C17 H17 120.00 . . . no
C13 C18 H18 120.00 . . . no
C17 C18 H18 120.00 . . . no

loop_
_geom_bond_atom_site_label_1
_geom_bond_atom_site_label_2
_geom_bond_distance
_geom_bond_site_symmetry_1
_geom_bond_site_symmetry_2
_geom_bond_publ_flag
O1 C1 1.194(3) . . yes
C1 C2 1.534(3) . . no
C1 C6 1.531(3) . . no
C2 C3 1.541(3) . . no
C2 C7 1.511(3) . . no
C3 C4 1.521(3) . . no
C4 C5 1.522(3) . . no
C5 C6 1.540(3) . . no
C6 C13 1.517(3) . . no
C7 C8 1.394(3) . . no
C7 C12 1.384(3) . . no
C8 C9 1.395(4) . . no
C9 C10 1.381(4) . . no
C10 C11 1.360(4) . . no
C11 C12 1.375(4) . . no
C13 C14 1.396(3) . . no
C13 C18 1.382(3) . . no
C14 C15 1.395(3) . . no
C15 C16 1.387(3) . . no
C16 C17 1.381(3) . . no
C17 C18 1.381(3) . . no
C2 H2 1.0000 . . no
C3 H3A 0.9900 . . no
C3 H3B 0.9900 . . no
C4 H4A 0.9900 . . no
C4 H4B 0.9900 . . no
C5 H5A 0.9900 . . no
C5 H5B 0.9900 . . no
C6 H6 1.0000 . . no
C8 H8 0.9500 . . no
C9 H9 0.9500 . . no
C10 H10 0.9500 . . no
C11 H11 0.9500 . . no
C12 H12 0.9500 . . no
C14 H14 0.9500 . . no
C15 H15 0.9500 . . no
C16 H16 0.9500 . . no
C17 H17 0.9500 . . no
C18 H18 0.9500 . . no

loop_
_geom_hbond_atom_site_label_D
_geom_hbond_atom_site_label_H
_geom_hbond_atom_site_label_A
_geom_hbond_distance_DH
_geom_hbond_distance_HA
_geom_hbond_distance_DA
_geom_hbond_angle_DHA
_geom_hbond_site_symmetry_A
_geom_hbond_publ_flag
C17 H17 O1 0.9500 2.4400 3.254(3) 143.00 6_655 yes

loop_
_geom_torsion_atom_site_label_1
_geom_torsion_atom_site_label_2
_geom_torsion_atom_site_label_3
_geom_torsion_atom_site_label_4
_geom_torsion
_geom_torsion_site_symmetry_1
_geom_torsion_site_symmetry_2
_geom_torsion_site_symmetry_3
_geom_torsion_site_symmetry_4
_geom_torsion_publ_flag
O1 C1 C2 C3 123.5(2) . . . . no
O1 C1 C2 C7 -1.1(3) . . . . no
C6 C1 C2 C3 -58.6(2) . . . . no
C6 C1 C2 C7 176.76(16) . . . . no
O1 C1 C6 C5 -121.4(2) . . . . no
O1 C1 C6 C13 4.6(3) . . . . no
C2 C1 C6 C5 60.7(2) . . . . no
C2 C1 C6 C13 -173.27(16) . . . . no
C1 C2 C3 C4 53.8(2) . . . . no
C7 C2 C3 C4 -179.51(17) . . . . no
C1 C2 C7 C8 51.6(3) . . . . no
C1 C2 C7 C12 -132.21(19) . . . . no
C3 C2 C7 C8 -71.3(3) . . . . no
C3 C2 C7 C12 105.0(2) . . . . no
C2 C3 C4 C5 -53.4(2) . . . . no
C3 C4 C5 C6 55.0(2) . . . . no
C4 C5 C6 C1 -57.5(2) . . . . no
C4 C5 C6 C13 176.53(19) . . . . no
C1 C6 C13 C14 -65.1(2) . . . . no
C1 C6 C13 C18 115.6(2) . . . . no
C5 C6 C13 C14 57.7(3) . . . . no
C5 C6 C13 C18 -121.6(2) . . . . no
C2 C7 C8 C9 175.9(2) . . . . no
C12 C7 C8 C9 -0.3(3) . . . . no
C2 C7 C12 C11 -175.2(2) . . . . no
C8 C7 C12 C11 1.3(3) . . . . no
C7 C8 C9 C10 -0.6(4) . . . . no
C8 C9 C10 C11 0.5(4) . . . . no
C9 C10 C11 C12 0.4(4) . . . . no
C10 C11 C12 C7 -1.3(3) . . . . no
C6 C13 C14 C15 -179.82(19) . . . . no
C18 C13 C14 C15 -0.5(3) . . . . no
C6 C13 C18 C17 179.07(19) . . . . no
C14 C13 C18 C17 -0.3(3) . . . . no
C13 C14 C15 C16 0.6(3) . . . . no
C14 C15 C16 C17 0.1(3) . . . . no
C15 C16 C17 C18 -0.9(3) . . . . no
C16 C17 C18 C13 1.0(3) . . . . no
